data_1524814
loop_
_publ_author_name
'Ljung, H.'
'Westman, S.'

_publ_section_title
;
 X-ray determination of the structure of the primitive cubic gamma Ni, Cd
 phase
;
_journal_name_full 'Acta Chemica Scandinavica (1-27,1973-42,1988)'
_journal_page_first 611
_journal_page_last 617
_journal_volume 24
_journal_year 1970
_chemical_formula_sum 'Cd5 Ni'
_space_group_IT_number 215
_symmetry_space_group_name_Hall 'P -4 2 3'
_symmetry_space_group_name_H-M 'P -4 3 m'
_cell_angle_alpha 90
_cell_angle_beta 90
_cell_angle_gamma 90
_cell_formula_units_Z 8
_cell_length_a 9.7878
_cell_length_b 9.7878
_cell_length_c 9.7878
_cell_volume 937.681
_citation_journal_id_ASTM ACSAA4
_cod_data_source_file Ljung_ACSAA4_1970_672.cif
_cod_data_source_block Cd5Ni1
_cod_original_cell_volume 937.6813
_cod_original_formula_sum 'Cd5 Ni1'
_cod_database_code 1524814

loop_
_symmetry_equiv_pos_as_xyz
x,y,z
y,-x,-z
-x,-y,z
-y,x,-z
x,-y,-z
-y,-x,z
-x,y,-z
y,x,z
z,x,y
x,-z,-y
-z,-x,y
-x,z,-y
z,-x,-y
-x,-z,y
-z,x,-y
x,z,y
y,z,x
y,-z,-x
-z,-y,x
-y,z,-x
z,y,x
-y,-z,x
-z,y,-x
z,-y,-x

loop_
_atom_site_label
_atom_site_type_symbol
_atom_site_fract_x
_atom_site_fract_y
_atom_site_fract_z
_atom_site_occupancy
_atom_site_U_iso_or_equiv
Cd3 Cd 0.8631 0.5 0.5 1 0.0
Cd2 Cd 0.3361 0.3361 0.3361 1 0.0
Cd7 Cd 0.2508 0 0 0.2 0.0
Cd5 Cd 0.8096 0.8096 0.5403 1 0.0
Ni6 Ni 0.8169 0.8169 0.8169 0.8 0.0
Ni7 Ni 0.2508 0 0 0.8 0.0
Cd1 Cd 0.6066 0.6066 0.6066 1 0.0
Cd4 Cd 0.2948 0.2948 0.0526 1 0.0
Cd6 Cd 0.8169 0.8169 0.8169 0.2 0.0
